data_4129651
loop_
_publ_author_name
'Gandhamsetty, Narasimhulu'
'Park, Sehoon'
'Chang, Sukbok'

_publ_section_title
;
 Selective Silylative Reduction of Pyridines Leading to Structurally
 Diverse Azacyclic Compounds with the Formation of sp&#x00B3; C-Si Bonds.
;
_journal_issue 48
_journal_name_full 'Journal of the American Chemical Society'
_journal_page_first 15176
_journal_page_last 15184
_journal_paper_doi 10.1021/jacs.5b09209
_journal_volume 137
_journal_year 2015
_chemical_formula_moiety 'C24 H30 N2 O3 S Si2'
_chemical_formula_sum 'C24 H30 N2 O3 S Si2'
_chemical_formula_weight 482.74
_space_group_IT_number 2
_space_group_name_Hall '-P 1'
_space_group_name_H-M_alt 'P -1'
_symmetry_cell_setting triclinic
_symmetry_space_group_name_Hall '-P 1'
_symmetry_space_group_name_H-M 'P -1'
_atom_sites_solution_hydrogens geom
_atom_sites_solution_primary direct
_atom_sites_solution_secondary difmap
_audit_creation_method SHELXTL
_cell_angle_alpha 65.486(2)
_cell_angle_beta 88.359(3)
_cell_angle_gamma 75.099(3)
_cell_formula_units_Z 2
_cell_length_a 9.9346(13)
_cell_length_b 11.8387(16)
_cell_length_c 11.9667(16)
_cell_measurement_reflns_used 2842
_cell_measurement_temperature 200(2)
_cell_measurement_theta_max 27.71
_cell_measurement_theta_min 2.48
_cell_volume 1232.6(3)
_computing_cell_refinement 'Bruker SMART'
_computing_data_collection 'Bruker SMART'
_computing_data_reduction 'Bruker SAINT'
_computing_molecular_graphics 'Bruker SHELXTL'
_computing_publication_material 'Bruker SHELXTL'
_computing_structure_refinement 'Bruker SHELXTL'
_computing_structure_solution 'Bruker SHELXTL'
_diffrn_ambient_temperature 200(2)
_diffrn_measured_fraction_theta_full 0.984
_diffrn_measured_fraction_theta_max 0.984
_diffrn_measurement_device_type 'CCD area detector'
_diffrn_measurement_method 'phi and omega scans'
_diffrn_radiation_monochromator graphite
_diffrn_radiation_source 'fine-focus sealed tube'
_diffrn_radiation_type MoK\a
_diffrn_radiation_wavelength 0.71073
_diffrn_reflns_av_R_equivalents 0.0314
_diffrn_reflns_av_sigmaI/netI 0.0753
_diffrn_reflns_limit_h_max 11
_diffrn_reflns_limit_h_min -13
_diffrn_reflns_limit_k_max 15
_diffrn_reflns_limit_k_min -14
_diffrn_reflns_limit_l_max 15
_diffrn_reflns_limit_l_min -15
_diffrn_reflns_number 9160
_diffrn_reflns_theta_full 28.31
_diffrn_reflns_theta_max 28.31
_diffrn_reflns_theta_min 1.88
_exptl_absorpt_coefficient_mu 0.257
_exptl_absorpt_correction_T_max 0.9923
_exptl_absorpt_correction_T_min 0.9528
_exptl_absorpt_correction_type multi-scan
_exptl_absorpt_process_details 'Bruker SADABS'
_exptl_crystal_colour Colorless
_exptl_crystal_density_diffrn 1.301
_exptl_crystal_density_method 'not measured'
_exptl_crystal_description Rod
_exptl_crystal_F_000 512
_exptl_crystal_size_max 0.19
_exptl_crystal_size_mid 0.09
_exptl_crystal_size_min 0.03
_refine_diff_density_max 0.568
_refine_diff_density_min -1.099
_refine_diff_density_rms 0.119
_refine_ls_extinction_method none
_refine_ls_goodness_of_fit_ref 1.102
_refine_ls_hydrogen_treatment constr
_refine_ls_matrix_type full
_refine_ls_number_parameters 293
_refine_ls_number_reflns 6031
_refine_ls_number_restraints 0
_refine_ls_restrained_S_all 1.102
_refine_ls_R_factor_all 0.1360
_refine_ls_R_factor_gt 0.0698
_refine_ls_shift/su_max 0.000
_refine_ls_shift/su_mean 0.000
_refine_ls_structure_factor_coef Fsqd
_refine_ls_weighting_details 'calc w=1/[\s^2^(Fo^2^)+(0.0294P)^2^+4.0189P] where P=(Fo^2^+2Fc^2^)/3'
_refine_ls_weighting_scheme calc
_refine_ls_wR_factor_gt 0.1302
_refine_ls_wR_factor_ref 0.2015
_reflns_number_gt 3547
_reflns_number_total 6031
_reflns_threshold_expression >2sigma(I)
_cod_data_source_file ja5b09209_si_006.cif
_cod_data_source_block GNL13-a
_cod_depositor_comments
;
The following automatic conversions were performed:

data item '_exptl_absorpt_correction_type' value 'Multi-scan' was
changed to 'multi-scan' in accordance with the
/home/saulius/struct/COD-crude-data/automatic-downloads/DataCite-retrospective/ACS/depositions/lib/dictionaries/cif_core.dic
dictionary named 'cif_core.dic' version 2.4.2 last updated on
2011-04-26.

data item '_symmetry_cell_setting' value 'Triclinic' was changed to
'triclinic' in accordance with the
/home/saulius/struct/COD-crude-data/automatic-downloads/DataCite-retrospective/ACS/depositions/lib/dictionaries/cif_core.dic
dictionary named 'cif_core.dic' version 2.4.2 last updated on
2011-04-26.

Automatic conversion script
Id: cif_fix_values 6909 2019-04-08 15:41:33Z antanas 
;
_cod_original_sg_symbol_H-M P-1
_cod_database_code 4129651

loop_
_symmetry_equiv_pos_as_xyz
'x, y, z'
'-x, -y, -z'

loop_
_atom_site_label
_atom_site_type_symbol
_atom_site_fract_x
_atom_site_fract_y
_atom_site_fract_z
_atom_site_U_iso_or_equiv
_atom_site_adp_type
_atom_site_occupancy
_atom_site_symmetry_multiplicity
_atom_site_calc_flag
_atom_site_refinement_flags
C1 C 0.1172(5) 0.9745(4) 0.1872(4) 0.0353(10) Uani 1 1 d .
C2 C 0.1443(5) 1.0883(5) 0.1091(4) 0.0405(11) Uani 1 1 d .
H2 H 0.2348 1.0997 0.1145 0.049 Uiso 1 1 calc R
C3 C 0.0404(6) 1.1877(5) 0.0216(5) 0.0492(13) Uani 1 1 d .
H3 H 0.0615 1.2653 -0.0322 0.059 Uiso 1 1 calc R
C4 C -0.0900(6) 1.1744(5) 0.0127(5) 0.0494(13) Uani 1 1 d .
H4 H -0.1592 1.2418 -0.0480 0.059 Uiso 1 1 calc R
C5 C -0.1228(5) 1.0602(5) 0.0940(4) 0.0414(11) Uani 1 1 d .
C6 C -0.2585(6) 1.0426(6) 0.0903(5) 0.0535(14) Uani 1 1 d .
H6 H -0.3308 1.1083 0.0316 0.064 Uiso 1 1 calc R
C7 C -0.2839(6) 0.9310(6) 0.1717(5) 0.0587(16) Uani 1 1 d .
H7 H -0.3739 0.9173 0.1713 0.070 Uiso 1 1 calc R
C8 C -0.1743(6) 0.8373(6) 0.2557(5) 0.0531(14) Uani 1 1 d .
H8 H -0.1939 0.7602 0.3127 0.064 Uiso 1 1 calc R
N1 N -0.0462(4) 0.8467(4) 0.2626(4) 0.0433(10) Uani 1 1 d .
C9 C -0.0202(5) 0.9591(5) 0.1823(4) 0.0362(10) Uani 1 1 d .
S1 S 0.25992(12) 0.84756(12) 0.28521(10) 0.0357(3) Uani 1 1 d .
O1 O 0.3789(3) 0.8972(4) 0.2558(3) 0.0480(9) Uani 1 1 d .
O2 O 0.2614(3) 0.7328(3) 0.2738(3) 0.0385(7) Uani 1 1 d .
N2 N 0.2381(4) 0.8214(4) 0.4291(3) 0.0339(8) Uani 1 1 d .
C10 C 0.2391(5) 0.9263(5) 0.4635(4) 0.0400(11) Uani 1 1 d .
H10A H 0.1446 0.9871 0.4451 0.048 Uiso 1 1 calc R
H10B H 0.3050 0.9742 0.4156 0.048 Uiso 1 1 calc R
C11 C 0.2835(5) 0.8693(5) 0.6003(4) 0.0383(11) Uani 1 1 d .
H11 H 0.2741 0.9426 0.6237 0.046 Uiso 1 1 calc R
C12 C 0.1835(5) 0.7902(5) 0.6751(4) 0.0376(10) Uani 1 1 d .
H12A H 0.2173 0.7490 0.7636 0.045 Uiso 1 1 calc R
H12B H 0.0894 0.8494 0.6654 0.045 Uiso 1 1 calc R
C13 C 0.1717(5) 0.6854(4) 0.6347(4) 0.0332(10) Uani 1 1 d .
C14 C 0.1368(5) 0.7500(4) 0.4936(4) 0.0345(10) Uani 1 1 d .
H14A H 0.1369 0.6832 0.4643 0.041 Uiso 1 1 calc R
H14B H 0.0418 0.8101 0.4734 0.041 Uiso 1 1 calc R
C15 C 0.0547(5) 0.6243(5) 0.6918(4) 0.0371(10) Uani 1 1 d .
C16 C 0.0008(5) 0.6297(5) 0.7988(4) 0.0452(12) Uani 1 1 d .
H16 H 0.0370 0.6735 0.8367 0.054 Uiso 1 1 calc R
C17 C -0.1044(5) 0.5725(5) 0.8510(5) 0.0494(13) Uani 1 1 d .
H17 H -0.1392 0.5776 0.9241 0.059 Uiso 1 1 calc R
C18 C -0.1595(5) 0.5083(5) 0.7985(5) 0.0477(13) Uani 1 1 d .
H18 H -0.2338 0.4715 0.8330 0.057 Uiso 1 1 calc R
C19 C -0.1044(6) 0.4987(5) 0.6950(5) 0.0510(13) Uani 1 1 d .
H19 H -0.1387 0.4524 0.6590 0.061 Uiso 1 1 calc R
C20 C 0.0003(6) 0.5559(5) 0.6431(5) 0.0461(12) Uani 1 1 d .
H20 H 0.0364 0.5481 0.5714 0.055 Uiso 1 1 calc R
Si1 Si 0.47208(14) 0.76551(14) 0.64595(13) 0.0398(3) Uani 1 1 d .
O3 O 0.4698(3) 0.6192(3) 0.6733(3) 0.0444(8) Uani 1 1 d .
Si2 Si 0.34367(14) 0.54987(13) 0.68674(12) 0.0390(3) Uani 1 1 d .
C21 C 0.5905(5) 0.8172(5) 0.5242(5) 0.0511(13) Uani 1 1 d .
H21A H 0.6848 0.7587 0.5522 0.077 Uiso 1 1 calc R
H21B H 0.5933 0.9051 0.5067 0.077 Uiso 1 1 calc R
H21C H 0.5564 0.8153 0.4492 0.077 Uiso 1 1 calc R
C22 C 0.5309(6) 0.7718(7) 0.7887(6) 0.0664(18) Uani 1 1 d .
H22A H 0.4688 0.7410 0.8529 0.100 Uiso 1 1 calc R
H22B H 0.5283 0.8608 0.7716 0.100 Uiso 1 1 calc R
H22C H 0.6267 0.7168 0.8169 0.100 Uiso 1 1 calc R
C23 C 0.3485(7) 0.4398(6) 0.8531(5) 0.0713(19) Uani 1 1 d .
H23A H 0.4401 0.3763 0.8801 0.107 Uiso 1 1 calc R
H23B H 0.2753 0.3950 0.8644 0.107 Uiso 1 1 calc R
H23C H 0.3327 0.4901 0.9021 0.107 Uiso 1 1 calc R
C24 C 0.3655(6) 0.4561(5) 0.5939(6) 0.0575(15) Uani 1 1 d .
H24A H 0.3672 0.5131 0.5070 0.086 Uiso 1 1 calc R
H24B H 0.2874 0.4174 0.6030 0.086 Uiso 1 1 calc R
H24C H 0.4537 0.3878 0.6225 0.086 Uiso 1 1 calc R

loop_
_atom_site_aniso_label
_atom_site_aniso_U_11
_atom_site_aniso_U_22
_atom_site_aniso_U_33
_atom_site_aniso_U_23
_atom_site_aniso_U_13
_atom_site_aniso_U_12
C1 0.045(3) 0.037(2) 0.029(2) -0.015(2) 0.0092(19) -0.016(2)
C2 0.052(3) 0.039(3) 0.033(2) -0.015(2) 0.002(2) -0.016(2)
C3 0.072(4) 0.040(3) 0.035(3) -0.014(2) 0.004(3) -0.016(3)
C4 0.062(4) 0.038(3) 0.041(3) -0.016(2) -0.007(2) 0.001(2)
C5 0.047(3) 0.046(3) 0.035(3) -0.024(2) 0.005(2) -0.007(2)
C6 0.045(3) 0.071(4) 0.044(3) -0.032(3) -0.004(2) -0.002(3)
C7 0.041(3) 0.090(5) 0.054(4) -0.036(4) 0.007(3) -0.023(3)
C8 0.046(3) 0.075(4) 0.042(3) -0.019(3) 0.008(2) -0.031(3)
N1 0.041(2) 0.055(3) 0.035(2) -0.014(2) 0.0060(18) -0.022(2)
C9 0.040(3) 0.041(3) 0.023(2) -0.0100(19) -0.0018(18) -0.007(2)
S1 0.0359(6) 0.0405(6) 0.0309(6) -0.0126(5) 0.0043(5) -0.0150(5)
O1 0.0400(19) 0.064(2) 0.043(2) -0.0188(18) 0.0114(16) -0.0262(18)
O2 0.0436(19) 0.0377(18) 0.0373(17) -0.0187(15) 0.0066(14) -0.0114(15)
N2 0.036(2) 0.034(2) 0.0303(19) -0.0094(16) -0.0009(16) -0.0150(16)
C10 0.039(3) 0.036(3) 0.045(3) -0.014(2) 0.000(2) -0.012(2)
C11 0.037(3) 0.040(3) 0.042(3) -0.023(2) -0.003(2) -0.007(2)
C12 0.033(2) 0.045(3) 0.036(2) -0.020(2) -0.0021(19) -0.008(2)
C13 0.039(2) 0.030(2) 0.026(2) -0.0079(18) 0.0014(18) -0.0080(19)
C14 0.036(2) 0.040(3) 0.031(2) -0.015(2) 0.0027(19) -0.016(2)
C15 0.038(3) 0.043(3) 0.030(2) -0.014(2) 0.0023(19) -0.013(2)
C16 0.039(3) 0.064(3) 0.042(3) -0.027(3) 0.009(2) -0.022(2)
C17 0.046(3) 0.064(4) 0.038(3) -0.020(3) 0.014(2) -0.016(3)
C18 0.040(3) 0.042(3) 0.051(3) -0.008(2) 0.013(2) -0.014(2)
C19 0.051(3) 0.050(3) 0.058(3) -0.021(3) 0.011(3) -0.027(3)
C20 0.061(3) 0.049(3) 0.040(3) -0.024(2) 0.016(2) -0.026(3)
Si1 0.0357(7) 0.0443(8) 0.0435(8) -0.0225(6) -0.0011(6) -0.0102(6)
O3 0.0364(18) 0.045(2) 0.050(2) -0.0197(17) 0.0011(15) -0.0067(15)
Si2 0.0396(7) 0.0357(7) 0.0371(7) -0.0109(6) 0.0065(6) -0.0106(6)
C21 0.040(3) 0.049(3) 0.073(4) -0.033(3) 0.010(3) -0.015(2)
C22 0.046(3) 0.090(5) 0.071(4) -0.051(4) -0.013(3) 0.002(3)
C23 0.059(4) 0.068(4) 0.057(4) -0.002(3) 0.007(3) -0.011(3)
C24 0.049(3) 0.048(3) 0.087(4) -0.038(3) 0.022(3) -0.017(3)

loop_
_atom_type_symbol
_atom_type_description
_atom_type_scat_dispersion_real
_atom_type_scat_dispersion_imag
_atom_type_scat_source
C C 0.0033 0.0016 'International Tables Vol C Tables 4.2.6.8 and 6.1.1.4'
H H 0.0000 0.0000 'International Tables Vol C Tables 4.2.6.8 and 6.1.1.4'
N N 0.0061 0.0033 'International Tables Vol C Tables 4.2.6.8 and 6.1.1.4'
O O 0.0106 0.0060 'International Tables Vol C Tables 4.2.6.8 and 6.1.1.4'
Si Si 0.0817 0.0704 'International Tables Vol C Tables 4.2.6.8 and 6.1.1.4'
S S 0.1246 0.1234 'International Tables Vol C Tables 4.2.6.8 and 6.1.1.4'

loop_
_geom_angle_atom_site_label_1
_geom_angle_atom_site_label_2
_geom_angle_atom_site_label_3
_geom_angle
C2 C1 C9 119.6(4)
C2 C1 S1 117.7(4)
C9 C1 S1 122.5(3)
C1 C2 C3 120.9(5)
C1 C2 H2 119.6
C3 C2 H2 119.6
C4 C3 C2 120.7(5)
C4 C3 H3 119.6
C2 C3 H3 119.6
C3 C4 C5 119.9(5)
C3 C4 H4 120.0
C5 C4 H4 120.0
C9 C5 C4 120.3(5)
C9 C5 C6 117.5(5)
C4 C5 C6 122.2(5)
C7 C6 C5 119.4(5)
C7 C6 H6 120.3
C5 C6 H6 120.3
C6 C7 C8 118.2(5)
C6 C7 H7 120.9
C8 C7 H7 120.9
N1 C8 C7 125.4(5)
N1 C8 H8 117.3
C7 C8 H8 117.3
C8 N1 C9 116.8(5)
N1 C9 C5 122.7(4)
N1 C9 C1 118.8(4)
C5 C9 C1 118.5(4)
O2 S1 O1 119.1(2)
O2 S1 N2 107.42(19)
O1 S1 N2 106.08(19)
O2 S1 C1 108.9(2)
O1 S1 C1 105.3(2)
N2 S1 C1 109.8(2)
C10 N2 C14 112.4(4)
C10 N2 S1 116.9(3)
C14 N2 S1 119.3(3)
N2 C10 C11 108.7(4)
N2 C10 H10A 109.9
C11 C10 H10A 109.9
N2 C10 H10B 109.9
C11 C10 H10B 109.9
H10A C10 H10B 108.3
C10 C11 C12 110.0(4)
C10 C11 Si1 114.4(3)
C12 C11 Si1 109.7(3)
C10 C11 H11 107.5
C12 C11 H11 107.5
Si1 C11 H11 107.5
C13 C12 C11 112.9(4)
C13 C12 H12A 109.0
C11 C12 H12A 109.0
C13 C12 H12B 109.0
C11 C12 H12B 109.0
H12A C12 H12B 107.8
C15 C13 C12 112.7(4)
C15 C13 C14 107.2(4)
C12 C13 C14 107.7(4)
C15 C13 Si2 107.2(3)
C12 C13 Si2 109.1(3)
C14 C13 Si2 113.0(3)
N2 C14 C13 111.8(3)
N2 C14 H14A 109.3
C13 C14 H14A 109.3
N2 C14 H14B 109.3
C13 C14 H14B 109.3
H14A C14 H14B 107.9
C20 C15 C16 116.6(4)
C20 C15 C13 121.8(4)
C16 C15 C13 121.6(4)
C17 C16 C15 121.2(5)
C17 C16 H16 119.4
C15 C16 H16 119.4
C18 C17 C16 121.0(5)
C18 C17 H17 119.5
C16 C17 H17 119.5
C19 C18 C17 118.4(5)
C19 C18 H18 120.8
C17 C18 H18 120.8
C18 C19 C20 120.5(5)
C18 C19 H19 119.8
C20 C19 H19 119.8
C19 C20 C15 122.3(5)
C19 C20 H20 118.9
C15 C20 H20 118.9
O3 Si1 C21 108.4(2)
O3 Si1 C22 110.4(3)
C21 Si1 C22 110.8(3)
O3 Si1 C11 106.7(2)
C21 Si1 C11 113.5(2)
C22 Si1 C11 107.0(2)
Si1 O3 Si2 133.2(2)
O3 Si2 C24 111.7(2)
O3 Si2 C23 107.2(3)
C24 Si2 C23 109.4(3)
O3 Si2 C13 106.64(19)
C24 Si2 C13 111.2(2)
C23 Si2 C13 110.5(2)
Si1 C21 H21A 109.5
Si1 C21 H21B 109.5
H21A C21 H21B 109.5
Si1 C21 H21C 109.5
H21A C21 H21C 109.5
H21B C21 H21C 109.5
Si1 C22 H22A 109.5
Si1 C22 H22B 109.5
H22A C22 H22B 109.5
Si1 C22 H22C 109.5
H22A C22 H22C 109.5
H22B C22 H22C 109.5
Si2 C23 H23A 109.5
Si2 C23 H23B 109.5
H23A C23 H23B 109.5
Si2 C23 H23C 109.5
H23A C23 H23C 109.5
H23B C23 H23C 109.5
Si2 C24 H24A 109.5
Si2 C24 H24B 109.5
H24A C24 H24B 109.5
Si2 C24 H24C 109.5
H24A C24 H24C 109.5
H24B C24 H24C 109.5

loop_
_geom_bond_atom_site_label_1
_geom_bond_atom_site_label_2
_geom_bond_distance
C1 C2 1.374(6)
C1 C9 1.428(6)
C1 S1 1.784(5)
C2 C3 1.400(7)
C2 H2 0.9500
C3 C4 1.357(7)
C3 H3 0.9500
C4 C5 1.413(7)
C4 H4 0.9500
C5 C9 1.405(6)
C5 C6 1.420(7)
C6 C7 1.359(8)
C6 H6 0.9500
C7 C8 1.394(8)
C7 H7 0.9500
C8 N1 1.314(6)
C8 H8 0.9500
N1 C9 1.364(6)
S1 O2 1.417(3)
S1 O1 1.424(3)
S1 N2 1.637(4)
N2 C10 1.464(6)
N2 C14 1.474(5)
C10 C11 1.517(6)
C10 H10A 0.9900
C10 H10B 0.9900
C11 C12 1.548(6)
C11 Si1 1.906(5)
C11 H11 1.0000
C12 C13 1.537(6)
C12 H12A 0.9900
C12 H12B 0.9900
C13 C15 1.523(6)
C13 C14 1.544(6)
C13 Si2 1.924(5)
C14 H14A 0.9900
C14 H14B 0.9900
C15 C20 1.387(6)
C15 C16 1.394(6)
C16 C17 1.385(7)
C16 H16 0.9500
C17 C18 1.380(7)
C17 H17 0.9500
C18 C19 1.376(7)
C18 H18 0.9500
C19 C20 1.378(7)
C19 H19 0.9500
C20 H20 0.9500
Si1 O3 1.630(4)
Si1 C21 1.847(5)
Si1 C22 1.857(6)
O3 Si2 1.636(4)
Si2 C24 1.844(6)
Si2 C23 1.867(6)
C21 H21A 0.9800
C21 H21B 0.9800
C21 H21C 0.9800
C22 H22A 0.9800
C22 H22B 0.9800
C22 H22C 0.9800
C23 H23A 0.9800
C23 H23B 0.9800
C23 H23C 0.9800
C24 H24A 0.9800
C24 H24B 0.9800
C24 H24C 0.9800

loop_
_geom_torsion_atom_site_label_1
_geom_torsion_atom_site_label_2
_geom_torsion_atom_site_label_3
_geom_torsion_atom_site_label_4
_geom_torsion
C9 C1 C2 C3 -2.3(7)
S1 C1 C2 C3 174.0(4)
C1 C2 C3 C4 0.7(8)
C2 C3 C4 C5 1.2(8)
C3 C4 C5 C9 -1.3(7)
C3 C4 C5 C6 178.6(5)
C9 C5 C6 C7 0.6(7)
C4 C5 C6 C7 -179.4(5)
C5 C6 C7 C8 -0.3(8)
C6 C7 C8 N1 -0.7(9)
C7 C8 N1 C9 1.5(8)
C8 N1 C9 C5 -1.2(7)
C8 N1 C9 C1 179.3(4)
C4 C5 C9 N1 -179.8(4)
C6 C5 C9 N1 0.2(7)
C4 C5 C9 C1 -0.3(7)
C6 C5 C9 C1 179.7(4)
C2 C1 C9 N1 -178.3(4)
S1 C1 C9 N1 5.5(6)
C2 C1 C9 C5 2.1(6)
S1 C1 C9 C5 -174.0(3)
C2 C1 S1 O2 -129.8(4)
C9 C1 S1 O2 46.4(4)
C2 C1 S1 O1 -1.0(4)
C9 C1 S1 O1 175.3(4)
C2 C1 S1 N2 112.8(4)
C9 C1 S1 N2 -70.9(4)
O2 S1 N2 C10 177.6(3)
O1 S1 N2 C10 49.1(4)
C1 S1 N2 C10 -64.2(4)
O2 S1 N2 C14 -41.7(4)
O1 S1 N2 C14 -170.2(3)
C1 S1 N2 C14 76.6(4)
C14 N2 C10 C11 62.2(5)
S1 N2 C10 C11 -154.5(3)
N2 C10 C11 C12 -57.6(5)
N2 C10 C11 Si1 66.4(4)
C10 C11 C12 C13 55.1(5)
Si1 C11 C12 C13 -71.5(4)
C11 C12 C13 C15 -169.7(4)
C11 C12 C13 C14 -51.7(5)
C11 C12 C13 Si2 71.3(4)
C10 N2 C14 C13 -61.7(5)
S1 N2 C14 C13 156.0(3)
C15 C13 C14 N2 175.5(4)
C12 C13 C14 N2 54.0(5)
Si2 C13 C14 N2 -66.6(4)
C12 C13 C15 C20 161.6(4)
C14 C13 C15 C20 43.2(6)
Si2 C13 C15 C20 -78.4(5)
C12 C13 C15 C16 -21.2(6)
C14 C13 C15 C16 -139.5(5)
Si2 C13 C15 C16 98.9(5)
C20 C15 C16 C17 -1.8(8)
C13 C15 C16 C17 -179.2(5)
C15 C16 C17 C18 -0.1(8)
C16 C17 C18 C19 2.0(8)
C17 C18 C19 C20 -2.1(8)
C18 C19 C20 C15 0.2(9)
C16 C15 C20 C19 1.7(8)
C13 C15 C20 C19 179.1(5)
C10 C11 Si1 O3 -88.5(4)
C12 C11 Si1 O3 35.6(3)
C10 C11 Si1 C21 30.8(4)
C12 C11 Si1 C21 154.9(3)
C10 C11 Si1 C22 153.3(4)
C12 C11 Si1 C22 -82.6(4)
C21 Si1 O3 Si2 -132.4(3)
C22 Si1 O3 Si2 106.1(3)
C11 Si1 O3 Si2 -9.8(4)
Si1 O3 Si2 C24 131.7(3)
Si1 O3 Si2 C23 -108.5(4)
Si1 O3 Si2 C13 9.9(4)
C15 C13 Si2 O3 -158.2(3)
C12 C13 Si2 O3 -35.8(3)
C14 C13 Si2 O3 83.9(3)
C15 C13 Si2 C24 79.8(3)
C12 C13 Si2 C24 -157.9(3)
C14 C13 Si2 C24 -38.1(4)
C15 C13 Si2 C23 -42.0(4)
C12 C13 Si2 C23 80.3(4)
C14 C13 Si2 C23 -159.9(4)
